data_1505823
loop_
_publ_author_name
'Ishii, Akihiko'
'Ohishi, Masayuki'
'Matsumoto, Kimiyo'
'Takayanagi, Toshiyuki'

_publ_section_title
;
 Synthesis and properties of a dithiirane trans-1,2-dioxide, a
 three-membered vic-disulfoxide.
;
_journal_issue 1
_journal_name_full 'Organic letters'
_journal_page_first 91
_journal_page_last 94
_journal_paper_doi 10.1021/ol052570f
_journal_volume 8
_journal_year 2006
_chemical_compound_source 'Local laboratory'
_chemical_formula_moiety 'C15 H24 O2 S2 '
_chemical_formula_sum 'C15 H24 O2 S2'
_chemical_formula_weight 300.483
_chemical_name_systematic
;
 ?
;
_space_group_IT_number 14
_symmetry_cell_setting monoclinic
_symmetry_space_group_name_Hall '-P 2ybc'
_symmetry_space_group_name_H-M 'P 1 21/c 1'
_atom_sites_solution_primary vecmap
_atom_sites_solution_secondary difmap
_audit_creation_method maXus
_cell_angle_alpha 90.00
_cell_angle_beta 111.041(4)
_cell_angle_gamma 90.00
_cell_formula_units_Z 8
_cell_length_a 11.5040(9)
_cell_length_b 13.8770(12)
_cell_length_c 19.440(2)
_cell_measurement_temperature 153
_cell_volume 2896.5(5)
_computing_cell_refinement 'HKL Scalepack'
_computing_data_collection 'DIP Image plate'
_computing_data_reduction 'maXus (Mackay et al., 1999)'
_computing_structure_refinement 'SHELXL-97 (Sheldrick, 1997)'
_computing_structure_solution 'DIRDIF (Buerskens et al., 1992)'
_diffrn_measured_fraction_theta_full 0.954
_diffrn_measured_fraction_theta_max 0.935
_diffrn_measurement_device 'DIP Image plate'
_diffrn_measurement_method IP
_diffrn_radiation_source 'fine-focus sealed tube'
_diffrn_radiation_type ' MoK\a'
_diffrn_radiation_wavelength_id all
_diffrn_reflns_av_R_equivalents 0.086
_diffrn_reflns_limit_h_max 14
_diffrn_reflns_limit_h_min -14
_diffrn_reflns_limit_k_max 15
_diffrn_reflns_limit_k_min -17
_diffrn_reflns_limit_l_max 24
_diffrn_reflns_limit_l_min -24
_diffrn_reflns_number 16735
_diffrn_reflns_theta_full 27.08
_diffrn_reflns_theta_max 27.08
_diffrn_reflns_theta_min 1.12
_exptl_absorpt_coefficient_mu 0.364
_exptl_absorpt_correction_T_max 0.996
_exptl_absorpt_correction_T_min 0.886
_exptl_absorpt_correction_type multi-scan
_exptl_absorpt_process_details
;
multi-scan from symmetry-related measurements
 Sortav (Blessing 1995)
;
_exptl_crystal_colour Colourless
_exptl_crystal_density_diffrn 1.378
_exptl_crystal_density_method 'not measured'
_exptl_crystal_description Plate
_exptl_crystal_F_000 1296.0
_exptl_crystal_size_max 0.30
_exptl_crystal_size_mid 0.16
_exptl_crystal_size_min 0.02
_refine_diff_density_max 0.701
_refine_diff_density_min -0.405
_refine_diff_density_rms 0.096
_refine_ls_extinction_method none
_refine_ls_goodness_of_fit_ref 1.035
_refine_ls_hydrogen_treatment refxyz
_refine_ls_matrix_type full
_refine_ls_number_parameters 343
_refine_ls_number_reflns 5962
_refine_ls_number_restraints 0
_refine_ls_restrained_S_all 1.035
_refine_ls_R_factor_all 0.1755
_refine_ls_R_factor_gt 0.0968
_refine_ls_shift/su_max 0.000
_refine_ls_shift/su_mean 0.000
_refine_ls_structure_factor_coef Fsqd
_refine_ls_weighting_details 'calc w=1/[\s^2^(Fo^2^)+(0.0727P)^2^+12.4168P] where P=(Fo^2^+2Fc^2^)/3'
_refine_ls_weighting_scheme calc
_refine_ls_wR_factor_gt 0.2123
_refine_ls_wR_factor_ref 0.2410
_reflns_number_gt 3248
_reflns_number_total 5962
_reflns_threshold_expression >2sigma(I)
_cod_data_source_file ol052570fsi20051026_115215.cif
_cod_data_source_block 2
_cod_depositor_comments
;
The following automatic conversions were performed:

'_symmetry_cell_setting' value 'Monoclinic' changed to 'monoclinic'
according to /home/saulius/struct/CIF-dictionaries/cif_core.dic
dictionary named 'cif_core.dic' version 2.4.1 from 2010-06-29.

Automatic conversion script
Id: cif_fix_values 1715 2011-07-08 13:25:40Z adriana 
;
_cod_original_cell_volume 2896.4(5)
_cod_original_sg_symbol_H-M 'P 21/c        '
_cod_original_formula_sum 'C15 H24 O2 S2 '
_cod_database_code 1505823

loop_
_symmetry_equiv_pos_as_xyz
+X,+Y,+Z
-X,-Y,-Z
'-X,+Y+ 1/2,-Z+ 1/2'
'+X,-Y+ 1/2,+Z+ 1/2'

loop_
_atom_site_label
_atom_site_type_symbol
_atom_site_fract_x
_atom_site_fract_y
_atom_site_fract_z
_atom_site_U_iso_or_equiv
_atom_site_adp_type
_atom_site_occupancy
_atom_site_symmetry_multiplicity
_atom_site_calc_flag
_atom_site_refinement_flags
S1A S 0.64950(14) 0.65562(12) 0.34846(8) 0.0358(4) Uani 1 1 d .
S1B S 0.13649(14) 0.60016(12) 0.32540(8) 0.0365(4) Uani 1 1 d .
S2A S 0.45459(15) 0.64646(14) 0.34781(9) 0.0452(5) Uani 1 1 d .
S2B S -0.05833(15) 0.61123(14) 0.32490(9) 0.0429(4) Uani 1 1 d .
O1A O 0.6610(4) 0.7160(3) 0.2887(2) 0.0459(12) Uani 1 1 d .
O1B O 0.1456(5) 0.5402(3) 0.2653(3) 0.0483(12) Uani 1 1 d .
O2A O 0.4450(5) 0.6340(5) 0.4206(3) 0.0711(17) Uani 1 1 d .
O2B O -0.0665(5) 0.6239(4) 0.3982(3) 0.0648(16) Uani 1 1 d .
C1A C 0.5414(5) 0.5519(5) 0.3183(3) 0.0311(14) Uani 1 1 d .
C1B C 0.0315(5) 0.7068(4) 0.2972(3) 0.0279(12) Uani 1 1 d .
C24 C -0.1639(6) 0.8328(5) 0.1090(3) 0.0370(15) Uani 1 1 d .
C2A C 0.4826(5) 0.5370(4) 0.2321(3) 0.0262(12) Uani 1 1 d .
C2B C -0.0259(5) 0.7243(4) 0.2113(3) 0.0265(12) Uani 1 1 d .
C3A C 0.4041(6) 0.6249(5) 0.1929(3) 0.0363(14) Uani 1 1 d .
C3B C -0.1093(6) 0.6382(5) 0.1710(3) 0.0385(15) Uani 1 1 d .
C4A C 0.5880(5) 0.5234(5) 0.2000(3) 0.0318(13) Uani 1 1 d .
C4B C -0.1109(5) 0.8152(5) 0.1923(3) 0.0325(14) Uani 1 1 d .
C5A C 0.3958(5) 0.4488(4) 0.2104(3) 0.0315(13) Uani 1 1 d .
C5B C 0.0777(5) 0.7370(5) 0.1803(3) 0.0324(14) Uani 1 1 d .
C6A C 0.3502(6) 0.6117(5) 0.1092(3) 0.0402(16) Uani 1 1 d .
C7A C 0.2658(6) 0.5228(5) 0.0908(3) 0.0429(17) Uani 1 1 d .
C7B C -0.2429(6) 0.7475(5) 0.0710(3) 0.0451(17) Uani 1 1 d .
C8A C 0.3420(6) 0.4345(4) 0.1265(3) 0.0332(14) Uani 1 1 d .
C8B C -0.1635(6) 0.6566(5) 0.0868(3) 0.0436(17) Uani 1 1 d .
C9A C 0.4474(6) 0.4219(5) 0.0971(3) 0.0432(16) Uani 1 1 d .
C9B C -0.0571(7) 0.6683(6) 0.0585(4) 0.0506(19) Uani 1 1 d .
C10A C 0.5316(6) 0.5096(5) 0.1161(3) 0.0388(15) Uani 1 1 d .
C10B C 0.0226(6) 0.7543(5) 0.0962(3) 0.0399(16) Uani 1 1 d .
C11A C 0.4574(7) 0.5990(5) 0.0807(3) 0.0475(18) Uani 1 1 d .
C11B C -0.0555(6) 0.8454(5) 0.0811(3) 0.0458(17) Uani 1 1 d .
C12A C 0.5878(6) 0.4661(5) 0.3749(3) 0.0387(15) Uani 1 1 d .
C12B C 0.0822(6) 0.7900(5) 0.3552(3) 0.0351(14) Uani 1 1 d .
C13A C 0.4775(7) 0.4128(6) 0.3828(4) 0.059(2) Uani 1 1 d .
C13B C -0.0262(7) 0.8463(6) 0.3649(4) 0.0500(18) Uani 1 1 d .
C14A C 0.6701(7) 0.3962(5) 0.3514(4) 0.053(2) Uani 1 1 d .
C14B C 0.1656(6) 0.8588(5) 0.3336(4) 0.0448(17) Uani 1 1 d .
C15A C 0.6717(7) 0.5022(6) 0.4524(3) 0.0493(18) Uani 1 1 d .
C15B C 0.1623(7) 0.7503(6) 0.4317(3) 0.0525(19) Uani 1 1 d .
H24 H -0.2141 0.8900 0.0986 0.044 Uiso 1 1 d R
H3AA H 0.3362 0.6334 0.2100 0.044 Uiso 1 1 d R
H3AB H 0.4556 0.6814 0.2041 0.044 Uiso 1 1 d R
H3BA H -0.0600 0.5805 0.1803 0.046 Uiso 1 1 d R
H3BB H -0.1767 0.6302 0.1885 0.046 Uiso 1 1 d R
H4AA H 0.6403 0.5795 0.2111 0.038 Uiso 1 1 d R
H4AB H 0.6368 0.4678 0.2218 0.038 Uiso 1 1 d R
H4BA H -0.0626 0.8698 0.2169 0.039 Uiso 1 1 d R
H4BB H -0.1782 0.8053 0.2097 0.039 Uiso 1 1 d R
H5AA H 0.4410 0.3919 0.2329 0.038 Uiso 1 1 d R
H5AB H 0.3275 0.4583 0.2270 0.038 Uiso 1 1 d R
H5BA H 0.1287 0.7910 0.2037 0.039 Uiso 1 1 d R
H5BB H 0.1276 0.6796 0.1899 0.039 Uiso 1 1 d R
H6A H 0.3030 0.6677 0.0864 0.048 Uiso 1 1 d R
H7AA H 0.1999 0.5317 0.1096 0.052 Uiso 1 1 d R
H7AB H 0.2309 0.5145 0.0383 0.052 Uiso 1 1 d R
H7BA H -0.3097 0.7394 0.0891 0.054 Uiso 1 1 d R
H7BB H -0.2766 0.7587 0.0188 0.054 Uiso 1 1 d R
H8A H 0.2897 0.3784 0.1147 0.040 Uiso 1 1 d R
H8B H -0.2140 0.6026 0.0627 0.052 Uiso 1 1 d R
H9AA H 0.4954 0.3659 0.1191 0.052 Uiso 1 1 d R
H9AB H 0.4128 0.4141 0.0446 0.052 Uiso 1 1 d R
H9BA H -0.0070 0.6110 0.0688 0.061 Uiso 1 1 d R
H9BB H -0.0909 0.6791 0.0063 0.061 Uiso 1 1 d R
H10A H 0.5977 0.5009 0.0975 0.047 Uiso 1 1 d R
H10B H 0.0891 0.7627 0.0779 0.048 Uiso 1 1 d R
H11AA H 0.4243 0.5918 0.0281 0.057 Uiso 1 1 d R
H11AB H 0.5104 0.6546 0.0936 0.057 Uiso 1 1 d R
H11BA H -0.0881 0.8580 0.0291 0.055 Uiso 1 1 d R
H11BB H -0.0042 0.8984 0.1062 0.055 Uiso 1 1 d R
H13AA H 0.5073 0.3614 0.4179 0.070 Uiso 1 1 d R
H13AB H 0.4261 0.3867 0.3361 0.070 Uiso 1 1 d R
H13AC H 0.4295 0.4569 0.3999 0.070 Uiso 1 1 d R
H13BA H 0.0070 0.8962 0.4009 0.060 Uiso 1 1 d R
H13BB H -0.0769 0.8038 0.3812 0.060 Uiso 1 1 d R
H13BC H -0.0759 0.8747 0.3187 0.060 Uiso 1 1 d R
H14AA H 0.6977 0.3446 0.3864 0.064 Uiso 1 1 d R
H14AB H 0.7410 0.4309 0.3493 0.064 Uiso 1 1 d R
H14AC H 0.6238 0.3701 0.3036 0.064 Uiso 1 1 d R
H14BA H 0.1952 0.9088 0.3699 0.054 Uiso 1 1 d R
H14BB H 0.1195 0.8871 0.2866 0.054 Uiso 1 1 d R
H14BC H 0.2352 0.8236 0.3303 0.054 Uiso 1 1 d R
H15AA H 0.6972 0.4481 0.4852 0.059 Uiso 1 1 d R
H15AB H 0.6266 0.5470 0.4710 0.059 Uiso 1 1 d R
H15AC H 0.7439 0.5333 0.4489 0.059 Uiso 1 1 d R
H15BA H 0.1909 0.8029 0.4658 0.063 Uiso 1 1 d R
H15BB H 0.2326 0.7162 0.4283 0.063 Uiso 1 1 d R
H15BC H 0.1131 0.7073 0.4488 0.063 Uiso 1 1 d R

loop_
_atom_site_aniso_label
_atom_site_aniso_U_11
_atom_site_aniso_U_22
_atom_site_aniso_U_33
_atom_site_aniso_U_23
_atom_site_aniso_U_13
_atom_site_aniso_U_12
S1A 0.0324(8) 0.0385(9) 0.0323(8) -0.0053(6) 0.0068(6) -0.0058(7)
S1B 0.0319(8) 0.0391(9) 0.0351(8) 0.0062(7) 0.0077(6) 0.0063(7)
S2A 0.0361(9) 0.0607(12) 0.0397(9) -0.0131(8) 0.0148(7) 0.0036(9)
S2B 0.0373(9) 0.0528(11) 0.0412(9) 0.0111(8) 0.0173(7) -0.0013(8)
O1A 0.048(3) 0.042(3) 0.041(3) 0.002(2) 0.007(2) -0.009(2)
O1B 0.053(3) 0.040(3) 0.055(3) -0.001(2) 0.023(2) 0.005(2)
O2A 0.064(3) 0.112(5) 0.046(3) -0.019(3) 0.030(3) -0.005(3)
O2B 0.065(3) 0.091(4) 0.053(3) 0.018(3) 0.038(3) 0.009(3)
C1A 0.020(3) 0.051(4) 0.018(3) -0.001(2) 0.002(2) -0.006(3)
C1B 0.026(3) 0.033(3) 0.025(3) -0.003(2) 0.010(2) -0.001(3)
C24 0.034(3) 0.049(4) 0.022(3) 0.003(3) 0.003(2) 0.007(3)
C2A 0.020(3) 0.032(3) 0.023(3) -0.004(2) 0.004(2) 0.003(2)
C2B 0.022(3) 0.030(3) 0.026(3) -0.002(2) 0.008(2) 0.003(3)
C3A 0.033(3) 0.040(4) 0.033(3) -0.007(3) 0.007(3) 0.002(3)
C3B 0.031(3) 0.043(4) 0.038(3) -0.002(3) 0.008(3) -0.002(3)
C4A 0.023(3) 0.041(4) 0.031(3) -0.002(3) 0.010(2) 0.000(3)
C4B 0.030(3) 0.041(4) 0.023(3) 0.000(2) 0.006(2) 0.004(3)
C5A 0.028(3) 0.034(4) 0.030(3) -0.001(2) 0.008(2) -0.010(3)
C5B 0.028(3) 0.042(4) 0.028(3) 0.005(3) 0.011(2) 0.003(3)
C6A 0.043(4) 0.041(4) 0.028(3) 0.000(3) 0.003(3) 0.007(3)
C7A 0.028(3) 0.063(5) 0.028(3) -0.009(3) -0.002(2) -0.001(3)
C7B 0.030(3) 0.070(5) 0.029(3) 0.000(3) 0.003(3) 0.003(3)
C8A 0.033(3) 0.032(3) 0.029(3) -0.004(2) 0.005(2) -0.007(3)
C8B 0.040(3) 0.053(4) 0.029(3) -0.014(3) 0.001(3) -0.010(3)
C9A 0.043(4) 0.055(4) 0.027(3) -0.010(3) 0.007(3) 0.008(3)
C9B 0.054(4) 0.070(5) 0.028(3) -0.009(3) 0.014(3) 0.013(4)
C10A 0.038(3) 0.054(4) 0.029(3) -0.008(3) 0.018(3) -0.002(3)
C10B 0.036(3) 0.060(5) 0.029(3) 0.006(3) 0.019(3) 0.000(3)
C11A 0.061(4) 0.051(4) 0.028(3) 0.003(3) 0.013(3) -0.016(4)
C11B 0.045(4) 0.065(5) 0.029(3) 0.010(3) 0.015(3) 0.001(4)
C12A 0.042(4) 0.045(4) 0.024(3) 0.007(3) 0.006(3) -0.008(3)
C12B 0.034(3) 0.044(4) 0.022(3) -0.005(3) 0.005(2) 0.001(3)
C13A 0.057(4) 0.070(5) 0.042(4) 0.016(4) 0.009(3) -0.020(4)
C13B 0.052(4) 0.063(5) 0.033(3) -0.012(3) 0.013(3) 0.008(4)
C14A 0.049(4) 0.042(4) 0.051(4) 0.016(3) -0.005(3) 0.012(4)
C14B 0.041(4) 0.044(4) 0.042(4) -0.010(3) 0.005(3) -0.011(3)
C15A 0.049(4) 0.064(5) 0.024(3) 0.005(3) 0.000(3) -0.003(4)
C15B 0.049(4) 0.070(5) 0.027(3) -0.004(3) -0.001(3) 0.003(4)

loop_
_atom_type_symbol
_atom_type_description
_atom_type_scat_dispersion_real
_atom_type_scat_dispersion_imag
_atom_type_scat_source
C C 0.0033 0.0016 'International Tables Vol C Tables 4.2.6.8 and 6.1.1.4'
H H 0.0000 0.0000 'International Tables Vol C Tables 4.2.6.8 and 6.1.1.4'
O O 0.0106 0.0060 'International Tables Vol C Tables 4.2.6.8 and 6.1.1.4'
S S 0.1246 0.1234 'International Tables Vol C Tables 4.2.6.8 and 6.1.1.4'

loop_
_diffrn_radiation_wavelength
0.71073

loop_
_geom_angle_atom_site_label_1
_geom_angle_atom_site_label_2
_geom_angle_atom_site_label_3
_geom_angle
O1A S1A C1A 115.6(3)
O1A S1A S2A 113.6(2)
C1A S1A S2A 52.99(19)
O1B S1B C1B 116.1(3)
O1B S1B S2B 113.1(2)
C1B S1B S2B 53.37(18)
O2A S2A C1A 116.6(3)
O2A S2A S1A 115.0(2)
C1A S2A S1A 52.79(18)
O2B S2B C1B 115.3(3)
O2B S2B S1B 114.5(2)
C1B S2B S1B 52.89(18)
C12A C1A C2A 123.3(5)
C12A C1A S1A 110.2(4)
C2A C1A S1A 114.8(4)
C12A C1A S2A 113.8(4)
C2A C1A S2A 110.3(4)
S1A C1A S2A 74.2(2)
C12B C1B C2B 123.5(5)
C12B C1B S1B 109.7(4)
C2B C1B S1B 114.5(4)
C12B C1B S2B 114.4(4)
C2B C1B S2B 110.4(4)
S1B C1B S2B 73.7(2)
C7B C24 C4B 109.5(5)
C7B C24 C11B 109.7(5)
C4B C24 C11B 109.0(5)
C5A C2A C3A 106.6(4)
C5A C2A C4A 108.3(5)
C3A C2A C4A 107.4(5)
C5A C2A C1A 112.5(5)
C3A C2A C1A 111.8(5)
C4A C2A C1A 110.0(4)
C5B C2B C3B 108.5(5)
C5B C2B C4B 109.0(5)
C3B C2B C4B 106.4(4)
C5B C2B C1B 110.2(4)
C3B C2B C1B 111.3(5)
C4B C2B C1B 111.4(4)
C6A C3A C2A 111.8(5)
C8B C3B C2B 110.3(5)
C10A C4A C2A 110.3(4)
C24 C4B C2B 111.0(5)
C8A C5A C2A 111.6(5)
C2B C5B C10B 110.7(5)
C3A C6A C7A 109.0(5)
C3A C6A C11A 109.1(5)
C7A C6A C11A 110.3(6)
C8A C7A C6A 109.2(5)
C24 C7B C8B 109.8(5)
C7A C8A C9A 109.1(5)
C7A C8A C5A 109.2(5)
C9A C8A C5A 109.9(5)
C9B C8B C7B 109.9(6)
C9B C8B C3B 109.2(5)
C7B C8B C3B 109.6(5)
C10A C9A C8A 110.0(5)
C8B C9B C10B 109.5(5)
C9A C10A C11A 109.8(5)
C9A C10A C4A 110.4(5)
C11A C10A C4A 109.4(5)
C11B C10B C9B 110.4(5)
C11B C10B C5B 108.9(5)
C9B C10B C5B 109.5(5)
C10A C11A C6A 108.9(5)
C10B C11B C24 109.6(5)
C13A C12A C14A 110.4(6)
C13A C12A C15A 107.9(5)
C14A C12A C15A 105.0(5)
C13A C12A C1A 110.5(5)
C14A C12A C1A 111.1(5)
C15A C12A C1A 111.7(5)
C14B C12B C13B 109.5(6)
C14B C12B C15B 105.9(5)
C13B C12B C15B 107.0(5)
C14B C12B C1B 111.9(5)
C13B C12B C1B 110.6(5)
C15B C12B C1B 111.7(5)
C7B C24 H24 109.5
C4B C24 H24 109.7
C11B C24 H24 109.5
C6A C3A H3AA 108.3
C2A C3A H3AA 109.3
C6A C3A H3AB 108.7
C2A C3A H3AB 109.2
H3AA C3A H3AB 109.5
C8B C3B H3BA 108.9
C2B C3B H3BA 109.2
C8B C3B H3BB 108.9
C2B C3B H3BB 109.9
H3BA C3B H3BB 109.5
C10A C4A H4AA 109.4
C2A C4A H4AA 109.0
C10A C4A H4AB 109.1
C2A C4A H4AB 109.6
H4AA C4A H4AB 109.5
C24 C4B H4BA 109.9
C2B C4B H4BA 108.7
C24 C4B H4BB 109.3
C2B C4B H4BB 108.5
H4BA C4B H4BB 109.5
C8A C5A H5AA 109.0
C2A C5A H5AA 109.7
C8A C5A H5AB 107.9
C2A C5A H5AB 109.1
H5AA C5A H5AB 109.5
C2B C5B H5BA 109.5
C10B C5B H5BA 109.2
C2B C5B H5BB 108.9
C10B C5B H5BB 108.9
H5BA C5B H5BB 109.5
C3A C6A H6A 109.9
C7A C6A H6A 109.7
C11A C6A H6A 108.8
C8A C7A H7AA 109.5
C6A C7A H7AA 109.2
C8A C7A H7AB 109.9
C6A C7A H7AB 109.5
H7AA C7A H7AB 109.5
C24 C7B H7BA 109.4
C8B C7B H7BA 109.2
C24 C7B H7BB 109.5
C8B C7B H7BB 109.5
H7BA C7B H7BB 109.5
C7A C8A H8A 109.6
C9A C8A H8A 109.3
C5A C8A H8A 109.7
C9B C8B H8B 109.4
C7B C8B H8B 109.5
C3B C8B H8B 109.4
C10A C9A H9AA 109.1
C8A C9A H9AA 109.6
C10A C9A H9AB 109.5
C8A C9A H9AB 109.3
H9AA C9A H9AB 109.5
C8B C9B H9BA 109.7
C10B C9B H9BA 109.7
C8B C9B H9BB 109.0
C10B C9B H9BB 109.4
H9BA C9B H9BB 109.5
C9A C10A H10A 109.3
C11A C10A H10A 108.9
C4A C10A H10A 109.0
C11B C10B H10B 108.8
C9B C10B H10B 109.9
C5B C10B H10B 109.4
C10A C11A H11AA 109.9
C6A C11A H11AA 109.5
C10A C11A H11AB 109.7
C6A C11A H11AB 109.3
H11AA C11A H11AB 109.5
C10B C11B H11BA 109.6
C24 C11B H11BA 109.4
C10B C11B H11BB 109.1
C24 C11B H11BB 109.6
H11BA C11B H11BB 109.5
C12A C13A H13AA 109.5
C12A C13A H13AB 109.8
H13AA C13A H13AB 109.5
C12A C13A H13AC 109.2
H13AA C13A H13AC 109.5
H13AB C13A H13AC 109.5
C12B C13B H13BA 109.1
C12B C13B H13BB 110.0
H13BA C13B H13BB 109.5
C12B C13B H13BC 109.2
H13BA C13B H13BC 109.5
H13BB C13B H13BC 109.5
C12A C14A H14AA 110.1
C12A C14A H14AB 108.6
H14AA C14A H14AB 109.5
C12A C14A H14AC 109.8
H14AA C14A H14AC 109.5
H14AB C14A H14AC 109.4
C12B C14B H14BA 110.1
C12B C14B H14BB 109.5
H14BA C14B H14BB 109.5
C12B C14B H14BC 108.8
H14BA C14B H14BC 109.5
H14BB C14B H14BC 109.5
C12A C15A H15AA 109.1
C12A C15A H15AB 110.1
H15AA C15A H15AB 109.5
C12A C15A H15AC 109.2
H15AA C15A H15AC 109.5
H15AB C15A H15AC 109.5
C12B C15B H15BA 109.4
C12B C15B H15BB 109.6
H15BA C15B H15BB 109.5
C12B C15B H15BC 109.5
H15BA C15B H15BC 109.5
H15BB C15B H15BC 109.5

loop_
_geom_bond_atom_site_label_1
_geom_bond_atom_site_label_2
_geom_bond_distance
S1A O1A 1.476(5)
S1A C1A 1.855(6)
S1A S2A 2.241(2)
S1B O1B 1.468(5)
S1B C1B 1.863(6)
S1B S2B 2.243(2)
S2A O2A 1.469(5)
S2A C1A 1.860(6)
S2B O2B 1.471(5)
S2B C1B 1.875(6)
C1A C12A 1.578(8)
C1A C2A 1.580(7)
C1B C12B 1.573(8)
C1B C2B 1.579(7)
C24 C7B 1.513(9)
C24 C4B 1.531(7)
C24 C11B 1.539(9)
C2A C5A 1.540(8)
C2A C3A 1.546(8)
C2A C4A 1.561(8)
C2B C5B 1.526(8)
C2B C3B 1.556(8)
C2B C4B 1.556(8)
C3A C6A 1.530(8)
C3B C8B 1.548(8)
C4A C10A 1.535(8)
C5A C8A 1.535(8)
C5B C10B 1.546(8)
C6A C7A 1.532(9)
C6A C11A 1.532(10)
C7A C8A 1.520(9)
C7B C8B 1.523(10)
C8A C9A 1.524(9)
C8B C9B 1.520(10)
C9A C10A 1.516(9)
C9B C10B 1.522(10)
C10A C11A 1.522(10)
C10B C11B 1.518(10)
C12A C13A 1.525(9)
C12A C14A 1.535(10)
C12A C15A 1.552(8)
C12B C14B 1.517(9)
C12B C13B 1.540(9)
C12B C15B 1.542(8)
C24 H24 0.9601
C3A H3AA 0.9600
C3A H3AB 0.9599
C3B H3BA 0.9601
C3B H3BB 0.9600
C4A H4AA 0.9599
C4A H4AB 0.9600
C4B H4BA 0.9601
C4B H4BB 0.9600
C5A H5AA 0.9600
C5A H5AB 0.9601
C5B H5BA 0.9600
C5B H5BB 0.9600
C6A H6A 0.9600
C7A H7AA 0.9599
C7A H7AB 0.9600
C7B H7BA 0.9600
C7B H7BB 0.9599
C8A H8A 0.9600
C8B H8B 0.9600
C9A H9AA 0.9600
C9A H9AB 0.9599
C9B H9BA 0.9599
C9B H9BB 0.9600
C10A H10A 0.9601
C10B H10B 0.9599
C11A H11AA 0.9603
C11A H11AB 0.9599
C11B H11BA 0.9601
C11B H11BB 0.9600
C13A H13AA 0.9600
C13A H13AB 0.9600
C13A H13AC 0.9600
C13B H13BA 0.9599
C13B H13BB 0.9599
C13B H13BC 0.9601
C14A H14AA 0.9600
C14A H14AB 0.9601
C14A H14AC 0.9601
C14B H14BA 0.9599
C14B H14BB 0.9601
C14B H14BC 0.9600
C15A H15AA 0.9601
C15A H15AB 0.9599
C15A H15AC 0.9600
C15B H15BA 0.9601
C15B H15BB 0.9600
C15B H15BC 0.9599
